data_7057415
loop_
_publ_author_name
'Lobana, Tarlok S.'
'Aulakh, Jaspreet K.'
'Sood, Heena'
'Arora, Daljit S.'
'Garcia-Santos, Isabel'
'Kaur, Manpreet'
'Duff, Courtney E.'
'Jasinski, Jerry P.'

_publ_section_title
;
 Synthesis, structures and antimicrobial activity of copper derivatives of
 N-substituted imidazolidine-2-thiones: unusual bio-activity against
 Staphylococcus epidermidis and Enterococcus faecalis
;
_journal_issue 12
_journal_name_full 'New Journal of Chemistry'
_journal_page_first 9886
_journal_paper_doi 10.1039/C8NJ00206A
_journal_volume 42
_journal_year 2018
_chemical_formula_moiety 'C46 H50 Br2 Cu2 N4 P2 S2'
_chemical_formula_sum 'C46 H50 Br2 Cu2 N4 P2 S2'
_chemical_formula_weight 1071.86
_space_group_crystal_system triclinic
_space_group_IT_number 2
_space_group_name_Hall '-P 1'
_space_group_name_H-M_alt 'P -1'
_symmetry_space_group_name_Hall '-P 1'
_symmetry_space_group_name_H-M 'P -1'
_atom_sites_solution_hydrogens geom
_atom_sites_solution_primary direct
_audit_creation_date 2015-02-03
_audit_creation_method
;
Olex2 1.2
(compiled 2015.01.26 svn.r3150 for OlexSys, GUI svn.r4998)
;
_audit_update_record
;
2018-01-05 deposited with the CCDC.
2018-04-17 downloaded from the CCDC.
;
_cell_angle_alpha 79.123(6)
_cell_angle_beta 73.321(5)
_cell_angle_gamma 69.953(6)
_cell_formula_units_Z 1
_cell_length_a 9.1793(5)
_cell_length_b 10.2484(7)
_cell_length_c 13.4319(9)
_cell_measurement_reflns_used 4283
_cell_measurement_temperature 173(2)
_cell_measurement_theta_max 32.8090
_cell_measurement_theta_min 3.6240
_cell_volume 1131.34(13)
_computing_cell_refinement
;
CrysAlisPro, Agilent Technologies,
Version 1.171.37.31 (release 14-01-2014 CrysAlis171 .NET)
(compiled Jan 14 2014,18:38:05)
;
_computing_data_collection
;
CrysAlisPro, Agilent Technologies,
Version 1.171.37.31 (release 14-01-2014 CrysAlis171 .NET)
(compiled Jan 14 2014,18:38:05)
;
_computing_data_reduction
;
CrysAlisPro, Agilent Technologies,
Version 1.171.37.31 (release 14-01-2014 CrysAlis171 .NET)
(compiled Jan 14 2014,18:38:05)
;
_computing_molecular_graphics 'Olex2 (Dolomanov et al., 2009)'
_computing_publication_material 'Olex2 (Dolomanov et al., 2009)'
_computing_structure_refinement 'ShelXL (Sheldrick, 2008)'
_computing_structure_solution
;
Superflip (Palatinus & Chapuis, 2007;Palatinus & van der Lee, 2008;
Palatinus et al., 2012)
;
_diffrn_ambient_temperature 173(2)
_diffrn_detector 'CCD plate'
_diffrn_detector_area_resol_mean 16.0416
_diffrn_detector_type Eos
_diffrn_measured_fraction_theta_full 0.995
_diffrn_measured_fraction_theta_max 0.883
_diffrn_measurement_details
;
#__ type_ start__ end____ width___ exp.time_
  1 omega  -32.00   95.00   1.0000    5.1600
omega____ theta____ kappa____ phi______ frames
    -       25.9925    0.0000  -30.0000 127

#__ type_ start__ end____ width___ exp.time_
  2 omega    8.00   64.00   1.0000    5.1600
omega____ theta____ kappa____ phi______ frames
    -       25.9925  -99.0000   60.0000 56

#__ type_ start__ end____ width___ exp.time_
  3 omega  -29.00   42.00   1.0000    5.1600
omega____ theta____ kappa____ phi______ frames
    -       25.9925  -57.0000  -60.0000 71

#__ type_ start__ end____ width___ exp.time_
  4 omega  -22.00    3.00   1.0000    5.1600
omega____ theta____ kappa____ phi______ frames
    -      -23.6487  -77.0000 -180.0000 25

#__ type_ start__ end____ width___ exp.time_
  5 omega  -23.00   65.00   1.0000    5.1600
omega____ theta____ kappa____ phi______ frames
    -       25.9925  -99.0000 -180.0000 88

#__ type_ start__ end____ width___ exp.time_
  6 omega  -58.00   -3.00   1.0000    5.1600
omega____ theta____ kappa____ phi______ frames
    -      -23.6487  -77.0000  -90.0000 55

#__ type_ start__ end____ width___ exp.time_
  7 omega   63.00   93.00   1.0000    5.1600
omega____ theta____ kappa____ phi______ frames
    -       25.9925  178.0000 -180.0000 30
;
_diffrn_measurement_device 'four-circle diffractometer'
_diffrn_measurement_device_type 'Agilent, Eos, Agilent'
_diffrn_measurement_method '\w scans'
_diffrn_orient_matrix_UB_11 -0.0142636000
_diffrn_orient_matrix_UB_12 0.0674952000
_diffrn_orient_matrix_UB_13 0.0139026000
_diffrn_orient_matrix_UB_21 0.0451634000
_diffrn_orient_matrix_UB_22 -0.0299482000
_diffrn_orient_matrix_UB_23 0.0380921000
_diffrn_orient_matrix_UB_31 0.0702855000
_diffrn_orient_matrix_UB_32 0.0055439000
_diffrn_orient_matrix_UB_33 -0.0377568000
_diffrn_radiation_monochromator graphite
_diffrn_radiation_probe x-ray
_diffrn_radiation_type MoK\a
_diffrn_radiation_wavelength 0.71073
_diffrn_reflns_av_R_equivalents 0.0285
_diffrn_reflns_av_unetI/netI 0.0460
_diffrn_reflns_Laue_measured_fraction_full 0.995
_diffrn_reflns_Laue_measured_fraction_max 0.883
_diffrn_reflns_limit_h_max 13
_diffrn_reflns_limit_h_min -10
_diffrn_reflns_limit_k_max 15
_diffrn_reflns_limit_k_min -15
_diffrn_reflns_limit_l_max 20
_diffrn_reflns_limit_l_min -19
_diffrn_reflns_number 13541
_diffrn_reflns_point_group_measured_fraction_full 0.995
_diffrn_reflns_point_group_measured_fraction_max 0.883
_diffrn_reflns_theta_full 26.000
_diffrn_reflns_theta_max 32.882
_diffrn_reflns_theta_min 3.183
_diffrn_source 'Enhance (Mo) X-ray Source'
_exptl_absorpt_coefficient_mu 2.907
_exptl_absorpt_correction_T_max 1.00000
_exptl_absorpt_correction_T_min 0.59191
_exptl_absorpt_correction_type multi-scan
_exptl_absorpt_process_details
;
CrysAlisPro, Agilent Technologies,
Version 1.171.37.31 (release 14-01-2014 CrysAlis171 .NET)
(compiled Jan 14 2014,18:38:05)
Empirical absorption correction using spherical harmonics,
 implemented in SCALE3 ABSPACK scaling algorithm.
;
_exptl_crystal_colour 'clear light colourless'
_exptl_crystal_colour_lustre clear
_exptl_crystal_colour_modifier light
_exptl_crystal_colour_primary colourless
_exptl_crystal_density_diffrn 1.573
_exptl_crystal_description block
_exptl_crystal_F_000 544
_exptl_crystal_size_max 0.36
_exptl_crystal_size_mid 0.21
_exptl_crystal_size_min 0.19
_refine_diff_density_max 0.487
_refine_diff_density_min -0.649
_refine_diff_density_rms 0.096
_refine_ls_extinction_method none
_refine_ls_goodness_of_fit_ref 1.039
_refine_ls_hydrogen_treatment constr
_refine_ls_matrix_type full
_refine_ls_number_parameters 263
_refine_ls_number_reflns 7448
_refine_ls_number_restraints 0
_refine_ls_restrained_S_all 1.039
_refine_ls_R_factor_all 0.0467
_refine_ls_R_factor_gt 0.0330
_refine_ls_shift/su_max 0.001
_refine_ls_shift/su_mean 0.000
_refine_ls_structure_factor_coef Fsqd
_refine_ls_weighting_details 'w=1/[\s^2^(Fo^2^)+(0.0330P)^2^+0.1784P] where P=(Fo^2^+2Fc^2^)/3'
_refine_ls_weighting_scheme calc
_refine_ls_wR_factor_gt 0.0726
_refine_ls_wR_factor_ref 0.0787
_reflns_Friedel_coverage 0.000
_reflns_number_gt 6134
_reflns_number_total 7448
_reflns_threshold_expression 'I > 2\s(I)'
_cod_data_source_file c8nj00206a2.cif
_cod_data_source_block jpl-130-e
_cod_depositor_comments 'Adding full bibliography for 7057409--7057420.cif.'
_cod_original_cell_volume 1131.33(14)
_cod_database_code 7057415
_shelxl_version_number 2014/6
_chemical_oxdiff_formula 'C28 H35 N4 S2 P Br Cu'
_chemical_oxdiff_usercomment 'Lobana's JPL-130-E Recollect old way'
_shelx_space_group_comment
;
The symmetry employed for this shelxl refinement is uniquely defined
by the following loop, which should always be used as a source of
symmetry information in preference to the above space-group names.
They are only intended as comments.
;
_reflns_odcompleteness_completeness 99.83
_reflns_odcompleteness_iscentric 1
_reflns_odcompleteness_theta 30.44
_olex2_refinement_description
;
1. Fixed Uiso
 At 1.2 times of:
  All C(H) groups, All C(H,H) groups, All N(H) groups
 At 1.5 times of:
  All C(H,H,H) groups
2.a Secondary CH2 refined with riding coordinates:
 C2(H2A,H2B), C3(H3A,H3B), C4(H4A,H4B)
2.b Aromatic/amide H refined with riding coordinates:
 N2(H2), C7(H7), C8(H8), C9(H9), C10(H10), C11(H11), C13(H13), C14(H14),
 C15(H15), C16(H16), C17(H17), C19(H19), C20(H20), C21(H21), C22(H22), C23(H23)
2.c Idealised Me refined as rotating group:
 C1(H1A,H1B,H1C)
;
_olex2_exptl_crystal_mounting_method 'Nylon Loop'
_olex2_submission_original_sample_id 'JPL 130 E'
_olex2_submission_special_instructions 'No special instructions were received'

loop_
_space_group_symop_operation_xyz
'x, y, z'
'-x, -y, -z'

loop_
_atom_site_label
_atom_site_type_symbol
_atom_site_fract_x
_atom_site_fract_y
_atom_site_fract_z
_atom_site_U_iso_or_equiv
_atom_site_adp_type
_atom_site_occupancy
_atom_site_site_symmetry_order
_atom_site_calc_flag
_atom_site_refinement_flags_posn
Br1 Br 0.34323(2) 0.16605(2) 0.45758(2) 0.01871(5) Uani 1 1 d .
Cu1 Cu 0.45953(3) 0.06775(2) 0.61335(2) 0.02001(6) Uani 1 1 d .
S1 S 0.62107(6) 0.18087(5) 0.63961(4) 0.02265(10) Uani 1 1 d .
P1 P 0.28044(5) 0.01914(5) 0.75633(3) 0.01525(9) Uani 1 1 d .
N1 N 0.7827(2) 0.35271(19) 0.51815(14) 0.0256(4) Uani 1 1 d .
N2 N 0.5959(2) 0.33665(18) 0.45476(12) 0.0242(3) Uani 1 1 d .
H2 H 0.5098 0.3178 0.4537 0.029 Uiso 1 1 calc R
C1 C 0.8049(3) 0.4525(3) 0.6647(2) 0.0440(6) Uani 1 1 d .
H1A H 0.7915 0.5441 0.6241 0.066 Uiso 1 1 calc GR
H1B H 0.8754 0.4403 0.7106 0.066 Uiso 1 1 calc GR
H1C H 0.7005 0.4463 0.7070 0.066 Uiso 1 1 calc GR
C2 C 0.8778(2) 0.3393(2) 0.5913(2) 0.0323(5) Uani 1 1 d .
H2A H 0.9857 0.3428 0.5517 0.039 Uiso 1 1 calc R
H2B H 0.8899 0.2472 0.6328 0.039 Uiso 1 1 calc R
C3 C 0.7862(3) 0.4516(2) 0.42302(17) 0.0286(4) Uani 1 1 d .
H3A H 0.8959 0.4347 0.3780 0.034 Uiso 1 1 calc R
H3B H 0.7443 0.5495 0.4404 0.034 Uiso 1 1 calc R
C4 C 0.6768(3) 0.4194(2) 0.37021(16) 0.0269(4) Uani 1 1 d .
H4A H 0.5996 0.5060 0.3467 0.032 Uiso 1 1 calc R
H4B H 0.7391 0.3651 0.3098 0.032 Uiso 1 1 calc R
C5 C 0.6678(2) 0.2933(2) 0.53341(15) 0.0201(4) Uani 1 1 d .
C6 C 0.1472(2) 0.17751(19) 0.81771(13) 0.0171(3) Uani 1 1 d .
C7 C 0.2097(2) 0.2852(2) 0.81137(16) 0.0243(4) Uani 1 1 d .
H7 H 0.3178 0.2754 0.7754 0.029 Uiso 1 1 calc R
C8 C 0.1157(2) 0.4076(2) 0.85721(16) 0.0263(4) Uani 1 1 d .
H8 H 0.1602 0.4801 0.8532 0.032 Uiso 1 1 calc R
C9 C -0.0435(2) 0.4236(2) 0.90891(15) 0.0236(4) Uani 1 1 d .
H9 H -0.1081 0.5072 0.9398 0.028 Uiso 1 1 calc R
C10 C -0.1068(2) 0.3175(2) 0.91492(15) 0.0231(4) Uani 1 1 d .
H10 H -0.2151 0.3280 0.9505 0.028 Uiso 1 1 calc R
C11 C -0.0133(2) 0.1952(2) 0.86927(15) 0.0215(4) Uani 1 1 d .
H11 H -0.0586 0.1232 0.8731 0.026 Uiso 1 1 calc R
C12 C 0.3676(2) -0.0930(2) 0.86153(14) 0.0195(4) Uani 1 1 d .
C13 C 0.3385(3) -0.0519(2) 0.96106(16) 0.0272(4) Uani 1 1 d .
H13 H 0.2685 0.0382 0.9775 0.033 Uiso 1 1 calc R
C14 C 0.4119(3) -0.1431(3) 1.03594(18) 0.0387(6) Uani 1 1 d .
H14 H 0.3926 -0.1147 1.1031 0.046 Uiso 1 1 calc R
C15 C 0.5130(3) -0.2750(3) 1.0127(2) 0.0434(7) Uani 1 1 d .
H15 H 0.5620 -0.3372 1.0642 0.052 Uiso 1 1 calc R
C16 C 0.5426(3) -0.3163(3) 0.9148(2) 0.0401(6) Uani 1 1 d .
H16 H 0.6119 -0.4069 0.8990 0.048 Uiso 1 1 calc R
C17 C 0.4712(2) -0.2256(2) 0.83966(17) 0.0294(5) Uani 1 1 d .
H17 H 0.4932 -0.2542 0.7722 0.035 Uiso 1 1 calc R
C18 C 0.1407(2) -0.06640(19) 0.74675(13) 0.0162(3) Uani 1 1 d .
C19 C 0.0645(2) -0.1387(2) 0.83393(15) 0.0215(4) Uani 1 1 d .
H19 H 0.0924 -0.1514 0.8987 0.026 Uiso 1 1 calc R
C20 C -0.0521(2) -0.1919(2) 0.82588(16) 0.0255(4) Uani 1 1 d .
H20 H -0.1040 -0.2402 0.8853 0.031 Uiso 1 1 calc R
C21 C -0.0923(2) -0.1746(2) 0.73129(17) 0.0275(4) Uani 1 1 d .
H21 H -0.1729 -0.2096 0.7262 0.033 Uiso 1 1 calc R
C22 C -0.0149(2) -0.1060(2) 0.64394(16) 0.0249(4) Uani 1 1 d .
H22 H -0.0414 -0.0956 0.5789 0.030 Uiso 1 1 calc R
C23 C 0.1016(2) -0.0524(2) 0.65151(15) 0.0202(4) Uani 1 1 d .
H23 H 0.1546 -0.0060 0.5914 0.024 Uiso 1 1 calc R

loop_
_atom_site_aniso_label
_atom_site_aniso_U_11
_atom_site_aniso_U_22
_atom_site_aniso_U_33
_atom_site_aniso_U_23
_atom_site_aniso_U_13
_atom_site_aniso_U_12
Br1 0.01865(9) 0.01720(9) 0.01962(9) -0.00077(6) -0.00530(7) -0.00469(7)
Cu1 0.02043(11) 0.02192(12) 0.01742(11) -0.00107(8) -0.00083(9) -0.00974(10)
S1 0.0241(2) 0.0231(2) 0.0233(2) 0.00069(18) -0.00618(19) -0.01162(19)
P1 0.0157(2) 0.0153(2) 0.0146(2) -0.00137(16) -0.00197(16) -0.00609(17)
N1 0.0239(8) 0.0267(9) 0.0292(9) -0.0033(7) -0.0021(7) -0.0148(7)
N2 0.0262(8) 0.0278(9) 0.0222(8) 0.0006(6) -0.0027(7) -0.0172(7)
C1 0.0628(17) 0.0331(13) 0.0455(14) 0.0029(11) -0.0322(13) -0.0144(13)
C2 0.0223(9) 0.0291(12) 0.0490(13) 0.0004(10) -0.0138(10) -0.0103(9)
C3 0.0280(10) 0.0267(11) 0.0305(10) -0.0039(8) 0.0022(9) -0.0148(9)
C4 0.0304(10) 0.0231(10) 0.0252(9) 0.0004(8) -0.0010(8) -0.0117(9)
C5 0.0174(8) 0.0172(8) 0.0238(9) -0.0062(7) 0.0006(7) -0.0052(7)
C6 0.0190(8) 0.0161(8) 0.0157(8) -0.0011(6) -0.0039(7) -0.0052(7)
C7 0.0228(9) 0.0246(10) 0.0263(9) -0.0082(8) 0.0005(8) -0.0105(8)
C8 0.0300(10) 0.0222(10) 0.0293(10) -0.0094(8) -0.0024(8) -0.0117(8)
C9 0.0255(9) 0.0187(9) 0.0240(9) -0.0064(7) -0.0056(8) -0.0016(8)
C10 0.0186(8) 0.0226(10) 0.0252(9) -0.0044(7) -0.0030(8) -0.0035(7)
C11 0.0207(9) 0.0191(9) 0.0243(9) -0.0035(7) -0.0025(7) -0.0074(7)
C12 0.0157(8) 0.0238(9) 0.0193(8) 0.0026(7) -0.0039(7) -0.0092(7)
C13 0.0328(11) 0.0314(11) 0.0231(9) 0.0006(8) -0.0101(8) -0.0160(9)
C14 0.0493(14) 0.0548(16) 0.0276(11) 0.0108(10) -0.0220(11) -0.0328(13)
C15 0.0345(12) 0.0540(17) 0.0458(14) 0.0217(12) -0.0268(11) -0.0188(12)
C16 0.0271(11) 0.0363(13) 0.0448(14) 0.0101(11) -0.0114(10) 0.0001(10)
C17 0.0245(10) 0.0293(11) 0.0266(10) 0.0013(8) -0.0059(8) -0.0008(9)
C18 0.0157(8) 0.0160(8) 0.0164(8) -0.0016(6) -0.0027(6) -0.0053(6)
C19 0.0256(9) 0.0214(9) 0.0195(8) -0.0008(7) -0.0041(7) -0.0113(8)
C20 0.0274(10) 0.0219(10) 0.0287(10) -0.0026(8) -0.0011(8) -0.0143(8)
C21 0.0214(9) 0.0266(11) 0.0396(12) -0.0058(9) -0.0089(9) -0.0110(8)
C22 0.0242(9) 0.0266(10) 0.0279(10) -0.0019(8) -0.0137(8) -0.0070(8)
C23 0.0214(9) 0.0175(9) 0.0214(9) -0.0001(7) -0.0066(7) -0.0055(7)

loop_
_atom_type_symbol
_atom_type_description
_atom_type_scat_dispersion_real
_atom_type_scat_dispersion_imag
_atom_type_scat_source
C C 0.0033 0.0016 'International Tables Vol C Tables 4.2.6.8 and 6.1.1.4'
H H 0.0000 0.0000 'International Tables Vol C Tables 4.2.6.8 and 6.1.1.4'
N N 0.0061 0.0033 'International Tables Vol C Tables 4.2.6.8 and 6.1.1.4'
P P 0.1023 0.0942 'International Tables Vol C Tables 4.2.6.8 and 6.1.1.4'
S S 0.1246 0.1234 'International Tables Vol C Tables 4.2.6.8 and 6.1.1.4'
Cu Cu 0.3201 1.2651 'International Tables Vol C Tables 4.2.6.8 and 6.1.1.4'
Br Br -0.2901 2.4595 'International Tables Vol C Tables 4.2.6.8 and 6.1.1.4'

loop_
_geom_angle_atom_site_label_1
_geom_angle_atom_site_label_2
_geom_angle_atom_site_label_3
_geom_angle
_geom_angle_site_symmetry_3
Cu1 Br1 Cu1 82.263(11) 2_656
Br1 Cu1 Br1 97.738(11) 2_656
S1 Cu1 Br1 104.618(16) 2_656
S1 Cu1 Br1 115.173(16) .
P1 Cu1 Br1 112.933(17) .
P1 Cu1 Br1 108.956(17) 2_656
P1 Cu1 S1 115.31(2) .
C5 S1 Cu1 111.28(7) .
C6 P1 Cu1 111.77(6) .
C12 P1 Cu1 114.52(6) .
C12 P1 C6 103.83(9) .
C18 P1 Cu1 120.18(6) .
C18 P1 C6 102.73(8) .
C18 P1 C12 101.90(8) .
C2 N1 C3 122.65(17) .
C5 N1 C2 125.65(18) .
C5 N1 C3 111.16(17) .
C4 N2 H2 123.9 .
C5 N2 H2 123.9 .
C5 N2 C4 112.11(16) .
H1A C1 H1B 109.5 .
H1A C1 H1C 109.5 .
H1B C1 H1C 109.5 .
C2 C1 H1A 109.5 .
C2 C1 H1B 109.5 .
C2 C1 H1C 109.5 .
N1 C2 C1 112.84(19) .
N1 C2 H2A 109.0 .
N1 C2 H2B 109.0 .
C1 C2 H2A 109.0 .
C1 C2 H2B 109.0 .
H2A C2 H2B 107.8 .
N1 C3 H3A 111.3 .
N1 C3 H3B 111.3 .
N1 C3 C4 102.58(16) .
H3A C3 H3B 109.2 .
C4 C3 H3A 111.3 .
C4 C3 H3B 111.3 .
N2 C4 C3 101.91(17) .
N2 C4 H4A 111.4 .
N2 C4 H4B 111.4 .
C3 C4 H4A 111.4 .
C3 C4 H4B 111.4 .
H4A C4 H4B 109.3 .
N1 C5 S1 124.27(16) .
N2 C5 S1 125.86(14) .
N2 C5 N1 109.86(17) .
C7 C6 P1 117.75(14) .
C7 C6 C11 118.75(17) .
C11 C6 P1 123.50(14) .
C6 C7 H7 119.6 .
C6 C7 C8 120.71(18) .
C8 C7 H7 119.6 .
C7 C8 H8 120.0 .
C9 C8 C7 120.04(19) .
C9 C8 H8 120.0 .
C8 C9 H9 120.2 .
C10 C9 C8 119.58(18) .
C10 C9 H9 120.2 .
C9 C10 H10 119.7 .
C9 C10 C11 120.57(18) .
C11 C10 H10 119.7 .
C6 C11 H11 119.8 .
C10 C11 C6 120.33(18) .
C10 C11 H11 119.8 .
C13 C12 P1 123.84(16) .
C17 C12 P1 117.50(15) .
C17 C12 C13 118.65(18) .
C12 C13 H13 120.0 .
C14 C13 C12 120.1(2) .
C14 C13 H13 120.0 .
C13 C14 H14 119.9 .
C15 C14 C13 120.2(2) .
C15 C14 H14 119.9 .
C14 C15 H15 119.9 .
C16 C15 C14 120.1(2) .
C16 C15 H15 119.9 .
C15 C16 H16 120.0 .
C15 C16 C17 119.9(2) .
C17 C16 H16 120.0 .
C12 C17 H17 119.5 .
C16 C17 C12 121.0(2) .
C16 C17 H17 119.5 .
C19 C18 P1 121.84(14) .
C23 C18 P1 119.02(13) .
C23 C18 C19 119.03(17) .
C18 C19 H19 119.9 .
C20 C19 C18 120.29(18) .
C20 C19 H19 119.9 .
C19 C20 H20 120.0 .
C21 C20 C19 120.06(18) .
C21 C20 H20 120.0 .
C20 C21 H21 119.9 .
C20 C21 C22 120.11(18) .
C22 C21 H21 119.9 .
C21 C22 H22 120.0 .
C21 C22 C23 120.10(19) .
C23 C22 H22 120.0 .
C18 C23 H23 119.8 .
C22 C23 C18 120.38(17) .
C22 C23 H23 119.8 .

loop_
_geom_bond_atom_site_label_1
_geom_bond_atom_site_label_2
_geom_bond_distance
_geom_bond_site_symmetry_2
Br1 Cu1 2.5063(3) .
Br1 Cu1 2.6123(4) 2_656
Cu1 Br1 2.6124(4) 2_656
Cu1 S1 2.3021(6) .
Cu1 P1 2.2421(5) .
S1 C5 1.707(2) .
P1 C6 1.8372(19) .
P1 C12 1.8342(19) .
P1 C18 1.8271(18) .
N1 C2 1.451(3) .
N1 C3 1.473(3) .
N1 C5 1.339(2) .
N2 H2 0.8800 .
N2 C4 1.464(2) .
N2 C5 1.331(3) .
C1 H1A 0.9800 .
C1 H1B 0.9800 .
C1 H1C 0.9800 .
C1 C2 1.511(3) .
C2 H2A 0.9900 .
C2 H2B 0.9900 .
C3 H3A 0.9900 .
C3 H3B 0.9900 .
C3 C4 1.532(3) .
C4 H4A 0.9900 .
C4 H4B 0.9900 .
C6 C7 1.388(3) .
C6 C11 1.401(2) .
C7 H7 0.9500 .
C7 C8 1.393(3) .
C8 H8 0.9500 .
C8 C9 1.393(3) .
C9 H9 0.9500 .
C9 C10 1.378(3) .
C10 H10 0.9500 .
C10 C11 1.391(3) .
C11 H11 0.9500 .
C12 C13 1.402(3) .
C12 C17 1.393(3) .
C13 H13 0.9500 .
C13 C14 1.394(3) .
C14 H14 0.9500 .
C14 C15 1.385(4) .
C15 H15 0.9500 .
C15 C16 1.382(4) .
C16 H16 0.9500 .
C16 C17 1.386(3) .
C17 H17 0.9500 .
C18 C19 1.403(2) .
C18 C23 1.395(3) .
C19 H19 0.9500 .
C19 C20 1.393(3) .
C20 H20 0.9500 .
C20 C21 1.386(3) .
C21 H21 0.9500 .
C21 C22 1.388(3) .
C22 H22 0.9500 .
C22 C23 1.394(3) .
C23 H23 0.9500 .

loop_
_geom_hbond_atom_site_label_D
_geom_hbond_atom_site_label_H
_geom_hbond_atom_site_label_A
_geom_hbond_distance_DH
_geom_hbond_distance_HA
_geom_hbond_distance_DA
_geom_hbond_angle_DHA
N2 H2 Br1 0.88 2.51 3.3380(17) 156.5

loop_
_geom_torsion_atom_site_label_1
_geom_torsion_atom_site_label_2
_geom_torsion_atom_site_label_3
_geom_torsion_atom_site_label_4
_geom_torsion
Cu1 S1 C5 N1 -166.71(15)
Cu1 S1 C5 N2 14.26(19)
Cu1 P1 C6 C7 -32.80(16)
Cu1 P1 C6 C11 146.60(14)
Cu1 P1 C12 C13 118.35(15)
Cu1 P1 C12 C17 -60.33(17)
Cu1 P1 C18 C19 158.89(13)
Cu1 P1 C18 C23 -25.01(17)
P1 C6 C7 C8 -179.28(16)
P1 C6 C11 C10 179.33(15)
P1 C12 C13 C14 -178.92(16)
P1 C12 C17 C16 179.67(18)
P1 C18 C19 C20 174.21(15)
P1 C18 C23 C22 -174.40(15)
N1 C3 C4 N2 14.5(2)
C2 N1 C3 C4 176.47(18)
C2 N1 C5 S1 -4.4(3)
C2 N1 C5 N2 174.77(19)
C3 N1 C2 C1 79.9(3)
C3 N1 C5 S1 -176.12(14)
C3 N1 C5 N2 3.0(2)
C4 N2 C5 S1 -173.20(15)
C4 N2 C5 N1 7.6(2)
C5 N1 C2 C1 -91.0(3)
C5 N1 C3 C4 -11.5(2)
C5 N2 C4 C3 -14.2(2)
C6 P1 C12 C13 -3.79(18)
C6 P1 C12 C17 177.52(15)
C6 P1 C18 C19 -76.28(17)
C6 P1 C18 C23 99.83(15)
C6 C7 C8 C9 -0.9(3)
C7 C6 C11 C10 -1.3(3)
C7 C8 C9 C10 0.4(3)
C8 C9 C10 C11 -0.4(3)
C9 C10 C11 C6 0.9(3)
C11 C6 C7 C8 1.3(3)
C12 P1 C6 C7 91.15(16)
C12 P1 C6 C11 -89.45(17)
C12 P1 C18 C19 31.06(18)
C12 P1 C18 C23 -152.83(15)
C12 C13 C14 C15 -0.5(3)
C13 C12 C17 C16 0.9(3)
C13 C14 C15 C16 0.6(4)
C14 C15 C16 C17 0.1(4)
C15 C16 C17 C12 -0.8(4)
C17 C12 C13 C14 -0.3(3)
C18 P1 C6 C7 -162.98(15)
C18 P1 C6 C11 16.42(18)
C18 P1 C12 C13 -110.28(17)
C18 P1 C12 C17 71.03(16)
C18 C19 C20 C21 0.5(3)
C19 C18 C23 C22 1.8(3)
C19 C20 C21 C22 1.0(3)
C20 C21 C22 C23 -1.1(3)
C21 C22 C23 C18 -0.3(3)
C23 C18 C19 C20 -1.9(3)
